data_4067473
loop_
_publ_author_name
'Franken, Andreas'
'McGrath, Thomas D.'
'Stone, F. Gordon A.'

_publ_section_title
;
 Toward Supramolecular Assembly of 10-Vertex {closo-2,1,10-FeC2B7}
 Clusters: Intramolecular Imidate Formation and Polymetallic, Polycluster
 Species
;
_journal_issue 10
_journal_name_full Organometallics
_journal_page_first 2234
_journal_paper_doi 10.1021/om900970x
_journal_volume 29
_journal_year 2010
_chemical_formula_sum 'C29 H32 B7 Fe N O4 P2'
_chemical_formula_weight 652.02
_chemical_name_systematic
; 
 ? 
;
_space_group_IT_number 14
_symmetry_cell_setting monoclinic
_symmetry_space_group_name_Hall '-P 2ybc'
_symmetry_space_group_name_H-M 'P 1 21/c 1'
_atom_sites_solution_hydrogens geom
_atom_sites_solution_primary direct
_atom_sites_solution_secondary difmap
_audit_creation_method SHELXL-97
_cell_angle_alpha 90.00
_cell_angle_beta 114.023(2)
_cell_angle_gamma 90.00
_cell_formula_units_Z 4
_cell_length_a 17.3766(9)
_cell_length_b 10.7273(5)
_cell_length_c 19.2288(9)
_cell_measurement_reflns_used 4175
_cell_measurement_temperature 110(2)
_cell_measurement_theta_max 27.10
_cell_measurement_theta_min 2.80
_cell_volume 3273.9(3)
_computing_cell_refinement 'Bruker APEX2 (Bruker, 2003)'
_computing_data_collection 'Bruker APEX2 (Bruker, 2003)'
_computing_data_reduction 'Bruker APEX2 (Bruker, 2003)'
_computing_molecular_graphics 'Bruker SHELXTL (Bruker, 2001)'
_computing_publication_material 'Bruker SHELXTL (Bruker, 2001)'
_computing_structure_refinement 'Bruker SHELXTL (Bruker, 2001)'
_computing_structure_solution 'Bruker SHELXTL (Bruker, 2001)'
_diffrn_ambient_temperature 110(2)
_diffrn_measured_fraction_theta_full 0.996
_diffrn_measured_fraction_theta_max 0.996
_diffrn_measurement_device_type 'Bruker-Nonius X8 APEX CCD area detector'
_diffrn_measurement_method 'phi and omega scans'
_diffrn_radiation_monochromator graphite
_diffrn_radiation_source 'fine-focus sealed tube'
_diffrn_radiation_type MoK\a
_diffrn_radiation_wavelength 0.71073
_diffrn_reflns_av_R_equivalents 0.0696
_diffrn_reflns_av_sigmaI/netI 0.0621
_diffrn_reflns_limit_h_max 20
_diffrn_reflns_limit_h_min -16
_diffrn_reflns_limit_k_max 12
_diffrn_reflns_limit_k_min -12
_diffrn_reflns_limit_l_max 18
_diffrn_reflns_limit_l_min -23
_diffrn_reflns_number 27586
_diffrn_reflns_theta_full 25.00
_diffrn_reflns_theta_max 25.32
_diffrn_reflns_theta_min 3.00
_exptl_absorpt_coefficient_mu 0.594
_exptl_absorpt_correction_T_max 0.9692
_exptl_absorpt_correction_T_min 0.8780
_exptl_absorpt_correction_type multi-scan
_exptl_absorpt_process_details 'SADABS (Bruker, 2003)'
_exptl_crystal_colour red
_exptl_crystal_density_diffrn 1.323
_exptl_crystal_density_method 'not measured'
_exptl_crystal_description plate
_exptl_crystal_F_000 1344
_exptl_crystal_size_max 0.23
_exptl_crystal_size_mid 0.20
_exptl_crystal_size_min 0.05
_refine_diff_density_max 0.573
_refine_diff_density_min -0.429
_refine_diff_density_rms 0.071
_refine_ls_extinction_method none
_refine_ls_goodness_of_fit_ref 1.070
_refine_ls_hydrogen_treatment constr
_refine_ls_matrix_type full
_refine_ls_number_parameters 398
_refine_ls_number_reflns 5941
_refine_ls_number_restraints 0
_refine_ls_restrained_S_all 1.070
_refine_ls_R_factor_all 0.0808
_refine_ls_R_factor_gt 0.0553
_refine_ls_shift/su_max 0.000
_refine_ls_shift/su_mean 0.000
_refine_ls_structure_factor_coef Fsqd
_refine_ls_weighting_details 'calc w=1/[\s^2^(Fo^2^)+(0.0368P)^2^+4.9662P] where P=(Fo^2^+2Fc^2^)/3'
_refine_ls_weighting_scheme calc
_refine_ls_wR_factor_gt 0.1126
_refine_ls_wR_factor_ref 0.1246
_reflns_number_gt 4441
_reflns_number_total 5941
_reflns_threshold_expression >2sigma(I)
_cod_data_source_file om900970x_si_001.cif
_cod_data_source_block 8b
_cod_original_sg_symbol_H-M P2(1)/c
_cod_database_code 4067473

loop_
_symmetry_equiv_pos_as_xyz
'x, y, z'
'-x, y+1/2, -z+1/2'
'-x, -y, -z'
'x, -y-1/2, z-1/2'

loop_
_atom_site_label
_atom_site_type_symbol
_atom_site_fract_x
_atom_site_fract_y
_atom_site_fract_z
_atom_site_U_iso_or_equiv
_atom_site_adp_type
_atom_site_occupancy
_atom_site_symmetry_multiplicity
_atom_site_calc_flag
_atom_site_refinement_flags
C1 C 0.3449(2) 0.5770(3) 0.3635(2) 0.0297(9) Uani 1 1 d .
O1 O 0.36479(17) 0.5324(2) 0.30295(14) 0.0361(7) Uani 1 1 d .
C2 C 0.3389(2) 0.6148(3) 0.2454(2) 0.0308(9) Uani 1 1 d .
C3 C 0.3484(3) 0.5705(4) 0.1757(2) 0.0412(11) Uani 1 1 d .
H3A H 0.3266 0.6340 0.1358 0.062 Uiso 1 1 calc R
H3B H 0.3166 0.4929 0.1578 0.062 Uiso 1 1 calc R
H3C H 0.4081 0.5555 0.1877 0.062 Uiso 1 1 calc R
N1 N 0.31033(18) 0.7193(3) 0.25641(16) 0.0244(7) Uani 1 1 d .
H1 H 0.2898 0.7751 0.2199 0.029 Uiso 1 1 calc R
Fe2 Fe 0.31428(3) 0.74989(5) 0.35911(3) 0.02273(15) Uani 1 1 d .
B3 B 0.4095(3) 0.6314(4) 0.4447(2) 0.0342(11) Uani 1 1 d .
H3 H 0.4787 0.6442 0.4611 0.041 Uiso 1 1 calc R
B4 B 0.3451(3) 0.4835(4) 0.4279(3) 0.0364(11) Uani 1 1 d .
H4 H 0.3640 0.3833 0.4302 0.044 Uiso 1 1 calc R
B5 B 0.2504(3) 0.5675(4) 0.3598(2) 0.0297(10) Uani 1 1 d .
H5 H 0.1950 0.5311 0.3096 0.036 Uiso 1 1 calc R
B6 B 0.3496(3) 0.7374(4) 0.4806(2) 0.0330(11) Uani 1 1 d .
H6 H 0.3777 0.8258 0.5114 0.040 Uiso 1 1 calc R
B7 B 0.3714(3) 0.5760(4) 0.5127(3) 0.0396(12) Uani 1 1 d .
H7 H 0.4182 0.5397 0.5685 0.048 Uiso 1 1 calc R
B8 B 0.2613(3) 0.5293(4) 0.4548(2) 0.0370(12) Uani 1 1 d .
H8 H 0.2205 0.4566 0.4645 0.044 Uiso 1 1 calc R
B9 B 0.2361(3) 0.6909(4) 0.4169(2) 0.0301(10) Uani 1 1 d .
H9 H 0.1750 0.7430 0.3967 0.036 Uiso 1 1 calc R
C10 C 0.2892(3) 0.6524(4) 0.5050(2) 0.0370(10) Uani 1 1 d .
H10 H 0.2709 0.6751 0.5503 0.044 Uiso 1 1 calc R
C20 C 0.3963(2) 0.8598(4) 0.3847(2) 0.0290(9) Uani 1 1 d .
O20 O 0.45272(18) 0.9277(3) 0.40449(16) 0.0425(7) Uani 1 1 d .
P2 P 0.22564(6) 0.90476(8) 0.32611(5) 0.0226(2) Uani 1 1 d .
O2 O 0.25545(15) 1.0214(2) 0.28430(13) 0.0263(6) Uani 1 1 d .
C11 C 0.1167(2) 0.8810(3) 0.25916(19) 0.0248(8) Uani 1 1 d .
C12 C 0.0591(2) 0.9789(4) 0.2391(2) 0.0330(9) Uani 1 1 d .
H12 H 0.0754 1.0585 0.2621 0.040 Uiso 1 1 calc R
C13 C -0.0228(2) 0.9592(4) 0.1847(2) 0.0398(10) Uani 1 1 d .
H13 H -0.0623 1.0258 0.1705 0.048 Uiso 1 1 calc R
C14 C -0.0468(3) 0.8436(4) 0.1516(2) 0.0436(11) Uani 1 1 d .
H14 H -0.1029 0.8306 0.1152 0.052 Uiso 1 1 calc R
C15 C 0.0105(3) 0.7467(4) 0.1710(2) 0.0411(10) Uani 1 1 d .
H15 H -0.0063 0.6674 0.1477 0.049 Uiso 1 1 calc R
C16 C 0.0927(2) 0.7646(4) 0.2246(2) 0.0330(9) Uani 1 1 d .
H16 H 0.1322 0.6981 0.2375 0.040 Uiso 1 1 calc R
C21 C 0.2204(2) 1.0006(3) 0.40235(19) 0.0256(8) Uani 1 1 d .
C22 C 0.2872(3) 1.0804(4) 0.4418(2) 0.0366(10) Uani 1 1 d .
H22 H 0.3337 1.0854 0.4279 0.044 Uiso 1 1 calc R
C23 C 0.2862(3) 1.1534(4) 0.5017(2) 0.0455(12) Uani 1 1 d .
H23 H 0.3314 1.2086 0.5281 0.055 Uiso 1 1 calc R
C24 C 0.2187(3) 1.1444(4) 0.5222(2) 0.0447(12) Uani 1 1 d .
H24 H 0.2177 1.1942 0.5627 0.054 Uiso 1 1 calc R
C25 C 0.1532(3) 1.0644(4) 0.4846(2) 0.0423(11) Uani 1 1 d .
H25 H 0.1078 1.0579 0.4998 0.051 Uiso 1 1 calc R
C26 C 0.1534(3) 0.9924(4) 0.4241(2) 0.0328(9) Uani 1 1 d .
H26 H 0.1076 0.9379 0.3977 0.039 Uiso 1 1 calc R
P3 P 0.25613(6) 1.04227(9) 0.20267(5) 0.0247(2) Uani 1 1 d .
O3 O 0.25781(17) 0.9280(2) 0.16017(13) 0.0309(6) Uani 1 1 d .
C31 C 0.1640(2) 1.1338(3) 0.1524(2) 0.0268(8) Uani 1 1 d .
C32 C 0.1443(3) 1.2383(4) 0.1844(2) 0.0383(10) Uani 1 1 d .
H32 H 0.1811 1.2646 0.2340 0.046 Uiso 1 1 calc R
C33 C 0.0707(3) 1.3046(4) 0.1439(2) 0.0477(12) Uani 1 1 d .
H33 H 0.0575 1.3758 0.1663 0.057 Uiso 1 1 calc R
C34 C 0.0165(3) 1.2677(4) 0.0713(2) 0.0455(12) Uani 1 1 d .
H34 H -0.0340 1.3127 0.0442 0.055 Uiso 1 1 calc R
C35 C 0.0366(3) 1.1646(4) 0.0385(2) 0.0390(10) Uani 1 1 d .
H35 H 0.0000 1.1397 -0.0115 0.047 Uiso 1 1 calc R
C36 C 0.1095(2) 1.0979(4) 0.0783(2) 0.0300(9) Uani 1 1 d .
H36 H 0.1228 1.0274 0.0554 0.036 Uiso 1 1 calc R
C41 C 0.3471(2) 1.1386(3) 0.2252(2) 0.0263(8) Uani 1 1 d .
C42 C 0.3828(2) 1.1454(4) 0.1725(2) 0.0354(10) Uani 1 1 d .
H42 H 0.3591 1.0991 0.1265 0.042 Uiso 1 1 calc R
C43 C 0.4529(3) 1.2197(4) 0.1871(3) 0.0490(12) Uani 1 1 d .
H43 H 0.4770 1.2242 0.1508 0.059 Uiso 1 1 calc R
C44 C 0.4880(3) 1.2870(4) 0.2534(3) 0.0457(11) Uani 1 1 d .
H44 H 0.5360 1.3378 0.2629 0.055 Uiso 1 1 calc R
C45 C 0.4532(3) 1.2804(4) 0.3060(3) 0.0425(11) Uani 1 1 d .
H45 H 0.4777 1.3266 0.3520 0.051 Uiso 1 1 calc R
C46 C 0.3828(3) 1.2070(4) 0.2926(2) 0.0352(10) Uani 1 1 d .
H46 H 0.3589 1.2034 0.3291 0.042 Uiso 1 1 calc R

loop_
_atom_site_aniso_label
_atom_site_aniso_U_11
_atom_site_aniso_U_22
_atom_site_aniso_U_33
_atom_site_aniso_U_23
_atom_site_aniso_U_13
_atom_site_aniso_U_12
C1 0.038(2) 0.027(2) 0.026(2) 0.0014(16) 0.0143(17) 0.0013(17)
O1 0.0542(18) 0.0295(15) 0.0297(14) 0.0022(12) 0.0225(13) 0.0118(13)
C2 0.037(2) 0.030(2) 0.029(2) 0.0001(16) 0.0173(18) 0.0025(17)
C3 0.062(3) 0.035(2) 0.035(2) -0.0030(18) 0.028(2) 0.008(2)
N1 0.0322(17) 0.0241(16) 0.0194(15) 0.0011(12) 0.0129(13) 0.0022(13)
Fe2 0.0295(3) 0.0228(3) 0.0182(3) -0.0014(2) 0.0122(2) -0.0033(2)
B3 0.043(3) 0.035(3) 0.023(2) 0.0067(19) 0.011(2) -0.002(2)
B4 0.048(3) 0.031(3) 0.027(2) 0.0031(19) 0.011(2) -0.006(2)
B5 0.035(3) 0.028(2) 0.025(2) 0.0013(18) 0.0106(19) -0.0053(19)
B6 0.051(3) 0.030(2) 0.018(2) -0.0029(18) 0.014(2) -0.004(2)
B7 0.056(3) 0.036(3) 0.024(2) 0.005(2) 0.014(2) -0.009(2)
B8 0.051(3) 0.033(3) 0.026(2) 0.0027(19) 0.015(2) -0.010(2)
B9 0.036(3) 0.031(2) 0.025(2) -0.0001(19) 0.014(2) -0.010(2)
C10 0.060(3) 0.036(2) 0.021(2) -0.0022(17) 0.0223(19) -0.011(2)
C20 0.033(2) 0.032(2) 0.025(2) 0.0007(16) 0.0153(17) 0.0031(18)
O20 0.0383(17) 0.0414(17) 0.0496(18) -0.0055(14) 0.0197(14) -0.0120(14)
P2 0.0297(5) 0.0250(5) 0.0188(4) -0.0014(4) 0.0159(4) -0.0020(4)
O2 0.0401(15) 0.0261(13) 0.0207(13) -0.0008(10) 0.0205(11) -0.0043(11)
C11 0.025(2) 0.036(2) 0.0198(18) 0.0048(15) 0.0154(15) 0.0012(16)
C12 0.036(2) 0.042(2) 0.028(2) 0.0017(17) 0.0203(18) 0.0003(18)
C13 0.028(2) 0.061(3) 0.036(2) 0.014(2) 0.0190(19) 0.009(2)
C14 0.032(2) 0.066(3) 0.030(2) 0.005(2) 0.0100(19) -0.006(2)
C15 0.041(2) 0.045(3) 0.030(2) -0.0005(19) 0.0065(19) -0.008(2)
C16 0.035(2) 0.038(2) 0.026(2) 0.0003(17) 0.0115(17) -0.0041(18)
C21 0.038(2) 0.0232(19) 0.0207(18) 0.0021(15) 0.0177(17) 0.0041(16)
C22 0.055(3) 0.033(2) 0.031(2) -0.0036(17) 0.027(2) -0.005(2)
C23 0.078(3) 0.034(2) 0.031(2) -0.0087(18) 0.028(2) 0.002(2)
C24 0.077(3) 0.036(2) 0.024(2) 0.0021(18) 0.024(2) 0.022(2)
C25 0.060(3) 0.050(3) 0.028(2) 0.010(2) 0.029(2) 0.023(2)
C26 0.040(2) 0.039(2) 0.025(2) 0.0066(17) 0.0196(18) 0.0087(18)
P3 0.0362(6) 0.0238(5) 0.0215(5) 0.0015(4) 0.0193(4) 0.0005(4)
O3 0.0516(17) 0.0262(14) 0.0230(13) -0.0001(11) 0.0234(12) 0.0013(12)
C31 0.034(2) 0.031(2) 0.0243(19) 0.0028(16) 0.0206(17) -0.0022(17)
C32 0.045(3) 0.047(3) 0.028(2) 0.0009(19) 0.0213(19) 0.009(2)
C33 0.059(3) 0.053(3) 0.038(2) 0.007(2) 0.026(2) 0.024(2)
C34 0.040(3) 0.062(3) 0.042(3) 0.019(2) 0.024(2) 0.014(2)
C35 0.036(2) 0.051(3) 0.033(2) 0.006(2) 0.0164(19) -0.004(2)
C36 0.031(2) 0.037(2) 0.028(2) 0.0008(17) 0.0189(17) -0.0090(17)
C41 0.032(2) 0.0224(19) 0.031(2) 0.0056(16) 0.0193(17) 0.0063(16)
C42 0.035(2) 0.047(3) 0.031(2) 0.0054(19) 0.0209(18) 0.0031(19)
C43 0.043(3) 0.062(3) 0.057(3) 0.012(2) 0.036(2) 0.000(2)
C44 0.031(2) 0.043(3) 0.069(3) 0.010(2) 0.027(2) 0.0021(19)
C45 0.040(3) 0.031(2) 0.055(3) -0.002(2) 0.018(2) -0.0005(19)
C46 0.042(2) 0.031(2) 0.042(2) -0.0032(18) 0.027(2) -0.0038(18)

loop_
_atom_type_symbol
_atom_type_description
_atom_type_scat_dispersion_real
_atom_type_scat_dispersion_imag
_atom_type_scat_source
C C 0.0033 0.0016 'International Tables Vol C Tables 4.2.6.8 and 6.1.1.4'
H H 0.0000 0.0000 'International Tables Vol C Tables 4.2.6.8 and 6.1.1.4'
B B 0.0013 0.0007 'International Tables Vol C Tables 4.2.6.8 and 6.1.1.4'
N N 0.0061 0.0033 'International Tables Vol C Tables 4.2.6.8 and 6.1.1.4'
O O 0.0106 0.0060 'International Tables Vol C Tables 4.2.6.8 and 6.1.1.4'
P P 0.1023 0.0942 'International Tables Vol C Tables 4.2.6.8 and 6.1.1.4'
Fe Fe 0.3463 0.8444 'International Tables Vol C Tables 4.2.6.8 and 6.1.1.4'

loop_
_geom_angle_atom_site_label_1
_geom_angle_atom_site_label_2
_geom_angle_atom_site_label_3
_geom_angle
O1 C1 B4 119.9(3)
O1 C1 B3 127.3(3)
B4 C1 B3 72.3(3)
O1 C1 B5 121.4(3)
B4 C1 B5 71.1(3)
B3 C1 B5 111.1(3)
O1 C1 Fe2 116.3(2)
B4 C1 Fe2 123.7(3)
B3 C1 Fe2 76.4(2)
B5 C1 Fe2 78.5(2)
C2 O1 C1 110.0(3)
N1 C2 O1 117.6(3)
N1 C2 C3 128.3(3)
O1 C2 C3 114.1(3)
C2 C3 H3A 109.5
C2 C3 H3B 109.5
H3A C3 H3B 109.5
C2 C3 H3C 109.5
H3A C3 H3C 109.5
H3B C3 H3C 109.5
C2 N1 Fe2 117.0(2)
C2 N1 H1 121.5
Fe2 N1 H1 121.5
C20 Fe2 C1 117.15(17)
C20 Fe2 N1 94.93(15)
C1 Fe2 N1 77.29(14)
C20 Fe2 B6 84.14(17)
C1 Fe2 B6 86.61(16)
N1 Fe2 B6 161.42(15)
C20 Fe2 B9 131.06(16)
C1 Fe2 B9 85.17(17)
N1 Fe2 B9 133.56(14)
B6 Fe2 B9 52.46(17)
C20 Fe2 P2 88.07(12)
C1 Fe2 P2 154.13(12)
N1 Fe2 P2 95.91(9)
B6 Fe2 P2 102.59(13)
B9 Fe2 P2 81.72(13)
C20 Fe2 B3 84.31(17)
C1 Fe2 B3 45.50(16)
N1 Fe2 B3 111.14(15)
B6 Fe2 B3 50.29(17)
B9 Fe2 B3 83.44(18)
P2 Fe2 B3 152.39(13)
C20 Fe2 B5 157.83(16)
C1 Fe2 B5 44.74(16)
N1 Fe2 B5 92.54(14)
B6 Fe2 B5 82.19(16)
B9 Fe2 B5 48.02(16)
P2 Fe2 B5 111.90(12)
B3 Fe2 B5 73.53(17)
C1 B3 B7 105.5(3)
C1 B3 B6 107.8(3)
B7 B3 B6 60.0(3)
C1 B3 B4 53.3(2)
B7 B3 B4 58.5(2)
B6 B3 B4 101.2(3)
C1 B3 Fe2 58.08(19)
B7 B3 Fe2 110.4(3)
B6 B3 Fe2 63.81(19)
B4 B3 Fe2 98.3(2)
C1 B3 H3 124.1
B7 B3 H3 120.5
B6 B3 H3 121.4
B4 B3 H3 130.1
Fe2 B3 H3 122.3
C1 B4 B8 107.8(3)
C1 B4 B7 106.0(3)
B8 B4 B7 61.8(3)
C1 B4 B5 55.1(2)
B8 B4 B5 59.0(3)
B7 B4 B5 101.3(3)
C1 B4 B3 54.4(2)
B8 B4 B3 102.4(3)
B7 B4 B3 57.9(2)
B5 B4 B3 90.4(3)
C1 B4 H4 122.9
B8 B4 H4 120.5
B7 B4 H4 122.0
B5 B4 H4 130.7
B3 B4 H4 130.9
C1 B5 B9 108.4(3)
C1 B5 B8 106.4(3)
B9 B5 B8 62.2(2)
C1 B5 B4 53.8(2)
B9 B5 B4 103.2(3)
B8 B5 B4 58.7(3)
C1 B5 Fe2 56.77(18)
B9 B5 Fe2 63.63(19)
B8 B5 Fe2 110.7(2)
B4 B5 Fe2 97.3(2)
C1 B5 H5 124.2
B9 B5 H5 119.9
B8 B5 H5 119.5
B4 B5 H5 129.8
Fe2 B5 H5 123.4
C10 B6 B7 55.3(3)
C10 B6 B3 107.2(3)
B7 B6 B3 58.3(3)
C10 B6 B9 53.9(2)
B7 B6 B9 89.3(3)
B3 B6 B9 101.0(3)
C10 B6 Fe2 114.9(3)
B7 B6 Fe2 110.7(3)
B3 B6 Fe2 65.91(19)
B9 B6 Fe2 63.95(18)
C10 B6 H6 121.6
B7 B6 H6 129.6
B3 B6 H6 121.8
B9 B6 H6 132.3
Fe2 B6 H6 113.0
C10 B7 B3 110.1(3)
C10 B7 B4 108.1(3)
B3 B7 B4 63.5(3)
C10 B7 B6 55.2(3)
B3 B7 B6 61.7(3)
B4 B7 B6 105.9(3)
C10 B7 B8 54.4(3)
B3 B7 B8 104.4(3)
B4 B7 B8 59.1(3)
B6 B7 B8 91.8(3)
C10 B7 H7 122.6
B3 B7 H7 118.4
B4 B7 H7 119.6
B6 B7 H7 128.7
B8 B7 H7 130.7
C10 B8 B4 108.6(3)
C10 B8 B5 107.8(3)
B4 B8 B5 62.3(3)
C10 B8 B7 54.9(3)
B4 B8 B7 59.2(3)
B5 B8 B7 101.8(3)
C10 B8 B9 55.2(2)
B4 B8 B9 103.3(3)
B5 B8 B9 58.8(2)
B7 B8 B9 90.2(3)
C10 B8 H8 122.2
B4 B8 H8 120.0
B5 B8 H8 121.0
B7 B8 H8 131.2
B9 B8 H8 130.5
C10 B9 B5 106.9(3)
C10 B9 B8 53.9(2)
B5 B9 B8 59.0(2)
C10 B9 B6 53.0(2)
B5 B9 B6 102.7(3)
B8 B9 B6 88.6(3)
C10 B9 Fe2 113.7(3)
B5 B9 Fe2 68.4(2)
B8 B9 Fe2 112.0(3)
B6 B9 Fe2 63.58(18)
C10 B9 H9 123.2
B5 B9 H9 120.1
B8 B9 H9 129.8
B6 B9 H9 132.5
Fe2 B9 H9 112.2
B8 C10 B6 111.6(3)
B8 C10 B7 70.8(3)
B6 C10 B7 69.6(3)
B8 C10 B9 70.9(3)
B6 C10 B9 73.1(3)
B7 C10 B9 109.5(3)
B8 C10 H10 124.4
B6 C10 H10 123.9
B7 C10 H10 126.2
B9 C10 H10 124.3
O20 C20 Fe2 176.4(3)
O2 P2 C21 95.22(14)
O2 P2 C11 101.55(14)
C21 P2 C11 105.61(17)
O2 P2 Fe2 112.88(10)
C21 P2 Fe2 117.19(12)
C11 P2 Fe2 120.50(12)
P3 O2 P2 134.83(15)
C12 C11 C16 120.1(3)
C12 C11 P2 120.9(3)
C16 C11 P2 118.9(3)
C11 C12 C13 119.4(4)
C11 C12 H12 120.3
C13 C12 H12 120.3
C14 C13 C12 120.4(4)
C14 C13 H13 119.8
C12 C13 H13 119.8
C13 C14 C15 120.2(4)
C13 C14 H14 119.9
C15 C14 H14 119.9
C14 C15 C16 120.3(4)
C14 C15 H15 119.8
C16 C15 H15 119.8
C15 C16 C11 119.6(4)
C15 C16 H16 120.2
C11 C16 H16 120.2
C26 C21 C22 119.3(3)
C26 C21 P2 121.9(3)
C22 C21 P2 118.8(3)
C21 C22 C23 120.4(4)
C21 C22 H22 119.8
C23 C22 H22 119.8
C24 C23 C22 119.5(4)
C24 C23 H23 120.3
C22 C23 H23 120.3
C25 C24 C23 120.7(4)
C25 C24 H24 119.7
C23 C24 H24 119.7
C24 C25 C26 120.1(4)
C24 C25 H25 120.0
C26 C25 H25 120.0
C21 C26 C25 120.1(4)
C21 C26 H26 120.0
C25 C26 H26 120.0
O3 P3 O2 115.98(14)
O3 P3 C41 113.47(16)
O2 P3 C41 101.71(15)
O3 P3 C31 111.76(16)
O2 P3 C31 104.25(15)
C41 P3 C31 108.78(16)
C32 C31 C36 119.1(4)
C32 C31 P3 122.1(3)
C36 C31 P3 118.8(3)
C31 C32 C33 120.1(4)
C31 C32 H32 120.0
C33 C32 H32 120.0
C34 C33 C32 120.7(4)
C34 C33 H33 119.7
C32 C33 H33 119.7
C35 C34 C33 119.5(4)
C35 C34 H34 120.3
C33 C34 H34 120.3
C36 C35 C34 120.4(4)
C36 C35 H35 119.8
C34 C35 H35 119.8
C35 C36 C31 120.3(4)
C35 C36 H36 119.8
C31 C36 H36 119.8
C42 C41 C46 119.3(4)
C42 C41 P3 117.8(3)
C46 C41 P3 122.9(3)
C43 C42 C41 120.0(4)
C43 C42 H42 120.0
C41 C42 H42 120.0
C44 C43 C42 120.7(4)
C44 C43 H43 119.6
C42 C43 H43 119.6
C43 C44 C45 119.7(4)
C43 C44 H44 120.2
C45 C44 H44 120.2
C44 C45 C46 120.7(4)
C44 C45 H45 119.6
C46 C45 H45 119.6
C45 C46 C41 119.6(4)
C45 C46 H46 120.2
C41 C46 H46 120.2

loop_
_geom_bond_atom_site_label_1
_geom_bond_atom_site_label_2
_geom_bond_distance
C1 O1 1.426(4)
C1 B4 1.591(6)
C1 B3 1.615(6)
C1 B5 1.617(6)
C1 Fe2 1.922(4)
O1 C2 1.343(4)
C2 N1 1.278(4)
C2 C3 1.492(5)
C3 H3A 0.9800
C3 H3B 0.9800
C3 H3C 0.9800
N1 Fe2 1.976(3)
N1 H1 0.8800
Fe2 C20 1.758(4)
Fe2 B6 2.163(4)
Fe2 B9 2.170(4)
Fe2 P2 2.1770(11)
Fe2 B3 2.201(4)
Fe2 B5 2.252(4)
B3 B7 1.791(7)
B3 B6 1.855(7)
B3 B4 1.892(6)
B3 H3 1.1200
B4 B8 1.800(7)
B4 B7 1.802(6)
B4 B5 1.865(6)
B4 H4 1.1200
B5 B9 1.801(6)
B5 B8 1.805(6)
B5 H5 1.1200
B6 C10 1.598(6)
B6 B7 1.825(6)
B6 B9 1.916(6)
B6 H6 1.1200
B7 C10 1.601(7)
B7 B8 1.849(7)
B7 H7 1.1200
B8 C10 1.592(6)
B8 B9 1.862(6)
B8 H8 1.1200
B9 C10 1.618(5)
B9 H9 1.1200
C10 H10 1.0699
C20 O20 1.155(4)
P2 O2 1.679(2)
P2 C21 1.823(4)
P2 C11 1.823(4)
O2 P3 1.590(2)
C11 C12 1.392(5)
C11 C16 1.396(5)
C12 C13 1.398(5)
C12 H12 0.9500
C13 C14 1.378(6)
C13 H13 0.9500
C14 C15 1.382(6)
C14 H14 0.9500
C15 C16 1.394(5)
C15 H15 0.9500
C16 H16 0.9500
C21 C26 1.391(5)
C21 C22 1.393(5)
C22 C23 1.398(5)
C22 H22 0.9500
C23 C24 1.383(6)
C23 H23 0.9500
C24 C25 1.372(6)
C24 H24 0.9500
C25 C26 1.398(5)
C25 H25 0.9500
C26 H26 0.9500
P3 O3 1.480(2)
P3 C41 1.789(4)
P3 C31 1.790(4)
C31 C32 1.387(5)
C31 C36 1.406(5)
C32 C33 1.391(6)
C32 H32 0.9500
C33 C34 1.387(6)
C33 H33 0.9500
C34 C35 1.385(6)
C34 H34 0.9500
C35 C36 1.384(5)
C35 H35 0.9500
C36 H36 0.9500
C41 C42 1.389(5)
C41 C46 1.396(5)
C42 C43 1.386(6)
C42 H42 0.9500
C43 C44 1.373(6)
C43 H43 0.9500
C44 C45 1.375(6)
C44 H44 0.9500
C45 C46 1.389(6)
C45 H45 0.9500
C46 H46 0.9500

loop_
_geom_hbond_atom_site_label_D
_geom_hbond_atom_site_label_H
_geom_hbond_atom_site_label_A
_geom_hbond_distance_DH
_geom_hbond_distance_HA
_geom_hbond_distance_DA
_geom_hbond_angle_DHA
N1 H1 O3 0.88 1.95 2.810(4) 165.5
